data_4021734
loop_
_publ_author_name
'Zhi-Guo Wang'
'Bao-Han Zhou'
'Yun-Feng Chen'
'Guo-Dong Yin'
'Yi-Tao Li'
'An-Xin Wu'
'Lyle Isaacs'

_publ_section_title
;
 Substituent Effects Control the Self-Association of Molecular Clips
 in the Crystalline State
;
_journal_name_full 'Journal of Organic Chemistry'
_journal_page_first 4502
_journal_page_last 4508
_journal_paper_doi 10.1021/jo0603375
_journal_volume 71
_journal_year 2006
_chemical_formula_sum 'C29 H34 Cl3 N4 O9.5'
_chemical_formula_weight 696.95
_chemical_name_systematic
; 
 ? 
;
_space_group_IT_number 56
_symmetry_cell_setting orthorhombic
_symmetry_space_group_name_Hall '-P 2ab 2ac'
_symmetry_space_group_name_H-M 'P c c n'
_atom_sites_solution_hydrogens geom
_atom_sites_solution_primary direct
_atom_sites_solution_secondary difmap
_audit_creation_method SHELXL-97
_cell_angle_alpha 90.00
_cell_angle_beta 90.00
_cell_angle_gamma 90.00
_cell_formula_units_Z 8
_cell_length_a 22.813(5)
_cell_length_b 14.951(3)
_cell_length_c 18.936(4)
_cell_measurement_temperature 293(2)
_cell_volume 6458(2)
_computing_structure_refinement 'SHELXL-97 (Sheldrick, 1997)'
_computing_structure_solution 'SHELXS-97 (Sheldrick, 1990)'
_diffrn_ambient_temperature 293(2)
_diffrn_measured_fraction_theta_full 1.000
_diffrn_measured_fraction_theta_max 1.000
_diffrn_radiation_monochromator graphite
_diffrn_radiation_source 'fine-focus sealed tube'
_diffrn_radiation_type MoK\a
_diffrn_radiation_wavelength 0.71073
_diffrn_reflns_av_R_equivalents 0.0471
_diffrn_reflns_av_sigmaI/netI 0.0332
_diffrn_reflns_limit_h_max 27
_diffrn_reflns_limit_h_min -27
_diffrn_reflns_limit_k_max 17
_diffrn_reflns_limit_k_min -17
_diffrn_reflns_limit_l_max 22
_diffrn_reflns_limit_l_min -11
_diffrn_reflns_number 31107
_diffrn_reflns_theta_full 25.00
_diffrn_reflns_theta_max 25.00
_diffrn_reflns_theta_min 1.63
_exptl_absorpt_coefficient_mu 0.344
_exptl_absorpt_correction_T_max 0.9664
_exptl_absorpt_correction_T_min 0.9344
_exptl_crystal_density_diffrn 1.434
_exptl_crystal_density_method 'not measured'
_exptl_crystal_F_000 2904
_exptl_crystal_size_max 0.20
_exptl_crystal_size_mid 0.20
_exptl_crystal_size_min 0.10
_refine_diff_density_max 0.478
_refine_diff_density_min -0.386
_refine_diff_density_rms 0.053
_refine_ls_extinction_method none
_refine_ls_goodness_of_fit_ref 1.091
_refine_ls_hydrogen_treatment mixed
_refine_ls_matrix_type full
_refine_ls_number_parameters 434
_refine_ls_number_reflns 5705
_refine_ls_number_restraints 8
_refine_ls_restrained_S_all 1.101
_refine_ls_R_factor_all 0.0934
_refine_ls_R_factor_gt 0.0733
_refine_ls_shift/su_max '< 0.001'
_refine_ls_shift/su_mean '< 0.001'
_refine_ls_structure_factor_coef Fsqd
_refine_ls_weighting_details 'calc w=1/[\s^2^(Fo^2^)+(0.0766P)^2^+7.3943P] where P=(Fo^2^+2Fc^2^)/3'
_refine_ls_weighting_scheme calc
_refine_ls_wR_factor_gt 0.1754
_refine_ls_wR_factor_ref 0.1918
_reflns_number_gt 4433
_reflns_number_total 5705
_reflns_threshold_expression >2sigma(I)
_cod_data_source_file jo0603375si20060411_041844.cif
_cod_original_formula_sum 'C29 H34 Cl3 N4 O9.50'
_cod_database_code 4021734

loop_
_symmetry_equiv_pos_as_xyz
'x, y, z'
'-x+1/2, -y+1/2, z'
'-x, y+1/2, -z+1/2'
'x+1/2, -y, -z+1/2'
'-x, -y, -z'
'x-1/2, y-1/2, -z'
'x, -y-1/2, z-1/2'
'-x-1/2, y, z-1/2'

loop_
_atom_site_label
_atom_site_type_symbol
_atom_site_fract_x
_atom_site_fract_y
_atom_site_fract_z
_atom_site_U_iso_or_equiv
_atom_site_adp_type
_atom_site_occupancy
_atom_site_symmetry_multiplicity
_atom_site_calc_flag
_atom_site_refinement_flags
C1 C 0.6909(2) 0.8449(3) 0.1418(2) 0.0691(13) Uani 1 1 d .
H1A H 0.6762 0.9024 0.1559 0.104 Uiso 1 1 calc R
H1B H 0.6826 0.8354 0.0927 0.104 Uiso 1 1 calc R
H1C H 0.7325 0.8428 0.1493 0.104 Uiso 1 1 calc R
C2 C 0.6886(2) 0.8616(3) 0.5100(2) 0.0735(14) Uani 1 1 d .
H2A H 0.7299 0.8682 0.5022 0.110 Uiso 1 1 calc R
H2B H 0.6813 0.8544 0.5597 0.110 Uiso 1 1 calc R
H2C H 0.6685 0.9138 0.4932 0.110 Uiso 1 1 calc R
C3 C 0.66829(16) 0.7822(2) 0.25450(19) 0.0424(8) Uani 1 1 d .
C4 C 0.70063(17) 0.8470(2) 0.2895(2) 0.0510(10) Uani 1 1 d .
H4 H 0.7218 0.8890 0.2638 0.061 Uiso 1 1 calc R
C5 C 0.70147(17) 0.8492(2) 0.3623(2) 0.0501(10) Uani 1 1 d .
H5 H 0.7228 0.8933 0.3856 0.060 Uiso 1 1 calc R
C6 C 0.67088(15) 0.7865(2) 0.40069(19) 0.0410(8) Uani 1 1 d .
C7 C 0.63937(13) 0.7186(2) 0.36596(18) 0.0330(7) Uani 1 1 d .
C8 C 0.63774(14) 0.7170(2) 0.29248(18) 0.0345(8) Uani 1 1 d .
C9 C 0.60001(14) 0.6506(2) 0.25206(18) 0.0366(8) Uani 1 1 d .
H9A H 0.5592 0.6636 0.2619 0.044 Uiso 1 1 calc R
H9B H 0.6062 0.6600 0.2019 0.044 Uiso 1 1 calc R
C10 C 0.60535(14) 0.6533(2) 0.41091(17) 0.0344(8) Uani 1 1 d .
H10A H 0.6154 0.6636 0.4600 0.041 Uiso 1 1 calc R
H10B H 0.5639 0.6658 0.4055 0.041 Uiso 1 1 calc R
C11 C 0.65598(14) 0.5093(2) 0.23779(17) 0.0322(7) Uani 1 1 d .
C12 C 0.65269(13) 0.5053(2) 0.43060(17) 0.0320(7) Uani 1 1 d .
C13 C 0.59127(13) 0.5169(2) 0.33275(16) 0.0300(7) Uani 1 1 d .
C14 C 0.52342(15) 0.5118(2) 0.3337(2) 0.0400(8) Uani 1 1 d .
C15 C 0.43845(19) 0.5242(4) 0.4059(3) 0.0862(17) Uani 1 1 d .
H15A H 0.4204 0.4933 0.3665 0.103 Uiso 1 1 calc R
H15B H 0.4275 0.4933 0.4490 0.103 Uiso 1 1 calc R
C16 C 0.4176(2) 0.6146(4) 0.4085(4) 0.117(2) Uani 1 1 d .
H16A H 0.4349 0.6446 0.4482 0.175 Uiso 1 1 calc R
H16B H 0.3758 0.6146 0.4134 0.175 Uiso 1 1 calc R
H16C H 0.4283 0.6450 0.3658 0.175 Uiso 1 1 calc R
C17 C 0.62262(14) 0.4226(2) 0.33280(17) 0.0325(7) Uani 1 1 d .
C18 C 0.58021(16) 0.3430(2) 0.3240(2) 0.0430(9) Uani 1 1 d .
C19 C 0.5092(3) 0.2549(5) 0.3773(4) 0.148(5) Uani 1.000(19) 1 d D
H19A H 0.4910 0.2581 0.3311 0.177 Uiso 1 1 calc R
H19B H 0.5267 0.1962 0.3825 0.177 Uiso 1 1 calc R
C20 C 0.4666(3) 0.2678(5) 0.4300(4) 0.123(4) Uani 1.000(18) 1 d D
H20A H 0.4828 0.2528 0.4752 0.184 Uiso 1 1 calc R
H20B H 0.4334 0.2300 0.4206 0.184 Uiso 1 1 calc R
H20C H 0.4543 0.3292 0.4301 0.184 Uiso 1 1 calc R
C21 C 0.70737(16) 0.3646(2) 0.25915(19) 0.0444(9) Uani 1 1 d .
H21A H 0.7190 0.3679 0.2099 0.053 Uiso 1 1 calc R
H21B H 0.6926 0.3047 0.2679 0.053 Uiso 1 1 calc R
C22 C 0.76055(15) 0.3803(2) 0.3050(2) 0.0420(8) Uani 1 1 d .
C23 C 0.81429(18) 0.3997(3) 0.2737(2) 0.0576(11) Uani 1 1 d .
H23 H 0.8173 0.4017 0.2248 0.069 Uiso 1 1 calc R
C24 C 0.86327(18) 0.4159(3) 0.3149(3) 0.0691(13) Uani 1 1 d .
H24 H 0.8990 0.4286 0.2935 0.083 Uiso 1 1 calc R
C25 C 0.85944(18) 0.4132(3) 0.3869(3) 0.0650(12) Uani 1 1 d .
H25 H 0.8923 0.4246 0.4145 0.078 Uiso 1 1 calc R
C26 C 0.80606(16) 0.3933(3) 0.4186(2) 0.0526(10) Uani 1 1 d .
H26 H 0.8036 0.3909 0.4676 0.063 Uiso 1 1 calc R
C27 C 0.75665(15) 0.3770(2) 0.3785(2) 0.0400(8) Uani 1 1 d .
C28 C 0.69890(15) 0.3561(2) 0.41434(19) 0.0406(8) Uani 1 1 d .
H28A H 0.6856 0.2977 0.3988 0.049 Uiso 1 1 calc R
H28B H 0.7052 0.3530 0.4649 0.049 Uiso 1 1 calc R
C29 C 0.53926(19) 0.4196(3) 0.1259(2) 0.0638(12) Uani 1 1 d .
H29 H 0.5474 0.4251 0.1765 0.077 Uiso 1 1 calc R
Cl1 Cl 0.59630(8) 0.36011(12) 0.08875(10) 0.1111(6) Uani 1 1 d .
Cl2 Cl 0.47226(7) 0.36603(12) 0.11704(11) 0.1186(7) Uani 1 1 d .
Cl3 Cl 0.53577(8) 0.52735(10) 0.09122(10) 0.1124(6) Uani 1 1 d .
N1 N 0.61063(11) 0.55629(17) 0.26771(13) 0.0321(6) Uani 1 1 d .
N2 N 0.61549(11) 0.55876(17) 0.39461(14) 0.0327(6) Uani 1 1 d .
N3 N 0.66049(12) 0.42900(18) 0.27196(14) 0.0362(7) Uani 1 1 d .
N4 N 0.65279(11) 0.42212(17) 0.39978(13) 0.0325(6) Uani 1 1 d .
O1 O 0.66343(13) 0.77727(18) 0.18243(14) 0.0598(8) Uani 1 1 d .
O2 O 0.66797(13) 0.78561(17) 0.47338(14) 0.0565(7) Uani 1 1 d .
O3 O 0.68553(11) 0.53384(17) 0.18799(13) 0.0451(6) Uani 1 1 d .
O4 O 0.68031(10) 0.52655(16) 0.48336(12) 0.0443(6) Uani 1 1 d .
O5 O 0.50263(11) 0.5226(2) 0.39776(15) 0.0634(8) Uani 1 1 d .
O6 O 0.49567(12) 0.4970(3) 0.28255(16) 0.0778(10) Uani 1 1 d .
O7 O 0.55488(14) 0.3239(2) 0.38308(17) 0.0759(10) Uani 1 1 d .
O8 O 0.57233(16) 0.3062(2) 0.26920(18) 0.0823(10) Uani 1 1 d .
O2W O 0.7752(5) 0.2505(11) 0.5713(6) 0.162(5) Uani 0.50 1 d PD
H2WA H 0.7875 0.2212 0.6049 0.242 Uiso 0.50 1 calc PRD
O1W O 0.74187(18) 0.4350(2) 0.59243(18) 0.0780(10) Uani 1 1 d D
H1WB H 0.7649(17) 0.468(2) 0.616(2) 0.085(17) Uiso 1 1 d D
H1WA H 0.7277(19) 0.464(2) 0.5580(17) 0.089(17) Uiso 1 1 d D
H2WB H 0.760(5) 0.300(4) 0.584(5) 0.09(3) Uiso 0.50 1 d PD

loop_
_atom_site_aniso_label
_atom_site_aniso_U_11
_atom_site_aniso_U_22
_atom_site_aniso_U_33
_atom_site_aniso_U_23
_atom_site_aniso_U_13
_atom_site_aniso_U_12
C1 0.080(3) 0.067(3) 0.060(3) 0.023(2) 0.006(2) -0.018(2)
C2 0.095(4) 0.063(3) 0.063(3) -0.016(2) -0.010(3) -0.023(3)
C3 0.046(2) 0.0354(19) 0.045(2) 0.0059(16) 0.0057(17) -0.0009(16)
C4 0.049(2) 0.038(2) 0.066(3) 0.0065(18) 0.009(2) -0.0104(17)
C5 0.052(2) 0.035(2) 0.063(3) -0.0049(18) -0.004(2) -0.0114(17)
C6 0.0407(19) 0.0360(19) 0.046(2) -0.0033(16) -0.0011(16) -0.0012(15)
C7 0.0290(16) 0.0273(16) 0.0427(19) -0.0011(14) 0.0021(14) 0.0031(13)
C8 0.0313(17) 0.0287(17) 0.043(2) 0.0004(14) 0.0016(15) 0.0039(13)
C9 0.0377(18) 0.0366(19) 0.0355(19) 0.0055(15) -0.0025(15) 0.0017(14)
C10 0.0349(17) 0.0312(18) 0.0371(18) -0.0044(14) 0.0008(14) -0.0008(14)
C11 0.0312(16) 0.0355(18) 0.0298(17) -0.0041(14) 0.0011(14) -0.0063(14)
C12 0.0290(16) 0.0368(18) 0.0302(17) 0.0048(14) 0.0045(14) -0.0050(14)
C13 0.0292(16) 0.0290(16) 0.0319(17) -0.0015(13) 0.0014(13) -0.0025(13)
C14 0.0305(17) 0.040(2) 0.049(2) -0.0026(17) 0.0037(17) -0.0007(15)
C15 0.038(2) 0.099(4) 0.122(5) -0.023(3) 0.035(3) -0.011(2)
C16 0.047(3) 0.100(5) 0.204(8) -0.019(5) 0.016(4) 0.012(3)
C17 0.0317(16) 0.0296(17) 0.0362(18) 0.0022(14) 0.0016(14) -0.0013(13)
C18 0.041(2) 0.0322(19) 0.055(2) -0.0012(17) -0.0019(18) -0.0053(15)
C19 0.136(6) 0.110(6) 0.197(8) -0.071(5) 0.104(6) -0.095(5)
C20 0.088(5) 0.107(5) 0.173(7) -0.040(5) 0.059(4) -0.051(4)
C21 0.049(2) 0.040(2) 0.043(2) -0.0057(16) 0.0057(17) 0.0110(16)
C22 0.039(2) 0.0357(19) 0.052(2) -0.0005(16) 0.0068(16) 0.0098(15)
C23 0.052(2) 0.058(3) 0.063(3) 0.004(2) 0.017(2) 0.011(2)
C24 0.037(2) 0.074(3) 0.097(4) 0.003(3) 0.013(2) 0.005(2)
C25 0.037(2) 0.070(3) 0.087(4) -0.003(3) -0.004(2) 0.003(2)
C26 0.047(2) 0.050(2) 0.062(3) -0.0011(19) -0.0058(19) 0.0098(18)
C27 0.0396(19) 0.0263(17) 0.054(2) 0.0011(15) 0.0015(17) 0.0073(14)
C28 0.0416(19) 0.0349(19) 0.045(2) 0.0100(15) -0.0006(16) 0.0048(15)
C29 0.067(3) 0.067(3) 0.057(3) -0.006(2) -0.004(2) -0.012(2)
Cl1 0.0985(11) 0.1048(12) 0.1299(14) -0.0202(10) 0.0252(10) 0.0063(9)
Cl2 0.0812(10) 0.1113(13) 0.1632(17) -0.0220(11) -0.0031(10) -0.0428(9)
Cl3 0.1293(14) 0.0718(10) 0.1362(14) 0.0159(9) -0.0278(11) -0.0145(9)
N1 0.0350(14) 0.0295(14) 0.0317(15) 0.0029(11) 0.0046(12) -0.0005(11)
N2 0.0364(15) 0.0292(14) 0.0325(15) -0.0003(11) -0.0038(12) -0.0014(11)
N3 0.0404(16) 0.0337(15) 0.0346(15) 0.0001(12) 0.0076(12) 0.0058(12)
N4 0.0334(14) 0.0322(15) 0.0318(15) 0.0037(11) 0.0001(12) 0.0011(11)
O1 0.081(2) 0.0539(17) 0.0442(16) 0.0133(12) 0.0044(14) -0.0171(15)
O2 0.0743(19) 0.0471(16) 0.0481(16) -0.0107(12) -0.0038(14) -0.0185(14)
O3 0.0483(14) 0.0491(15) 0.0381(14) 0.0026(11) 0.0129(11) -0.0050(12)
O4 0.0474(14) 0.0478(15) 0.0376(14) 0.0006(11) -0.0100(11) -0.0031(11)
O5 0.0387(15) 0.085(2) 0.0663(19) -0.0116(16) 0.0181(14) -0.0063(14)
O6 0.0364(15) 0.131(3) 0.066(2) -0.015(2) -0.0123(15) -0.0098(17)
O7 0.080(2) 0.065(2) 0.083(2) -0.0218(17) 0.0386(18) -0.0422(17)
O8 0.108(3) 0.067(2) 0.072(2) -0.0089(17) -0.0173(19) -0.0416(19)
O2W 0.178(13) 0.085(6) 0.222(11) -0.032(9) 0.074(9) 0.000(11)
O1W 0.113(3) 0.0556(19) 0.065(2) 0.0013(16) -0.045(2) -0.0026(19)

loop_
_atom_type_symbol
_atom_type_description
_atom_type_scat_dispersion_real
_atom_type_scat_dispersion_imag
_atom_type_scat_source
C C 0.0033 0.0016 'International Tables Vol C Tables 4.2.6.8 and 6.1.1.4'
H H 0.0000 0.0000 'International Tables Vol C Tables 4.2.6.8 and 6.1.1.4'
N N 0.0061 0.0033 'International Tables Vol C Tables 4.2.6.8 and 6.1.1.4'
O O 0.0106 0.0060 'International Tables Vol C Tables 4.2.6.8 and 6.1.1.4'
Cl Cl 0.1484 0.1585 'International Tables Vol C Tables 4.2.6.8 and 6.1.1.4'

loop_
_geom_angle_atom_site_label_1
_geom_angle_atom_site_label_2
_geom_angle_atom_site_label_3
_geom_angle
_geom_angle_site_symmetry_1
O1 C1 H1A 109.5 .
O1 C1 H1B 109.5 .
H1A C1 H1B 109.5 .
O1 C1 H1C 109.5 .
H1A C1 H1C 109.5 .
H1B C1 H1C 109.5 .
O2 C2 H2A 109.5 .
O2 C2 H2B 109.5 .
H2A C2 H2B 109.5 .
O2 C2 H2C 109.5 .
H2A C2 H2C 109.5 .
H2B C2 H2C 109.5 .
O1 C3 C4 123.8(3) .
O1 C3 C8 115.7(3) .
C4 C3 C8 120.5(3) .
C5 C4 C3 120.2(3) .
C5 C4 H4 119.9 .
C3 C4 H4 119.9 .
C6 C5 C4 120.2(3) .
C6 C5 H5 119.9 .
C4 C5 H5 119.9 .
C5 C6 O2 123.9(3) .
C5 C6 C7 120.3(3) .
O2 C6 C7 115.8(3) .
C8 C7 C6 119.6(3) .
C8 C7 C10 122.6(3) .
C6 C7 C10 117.7(3) .
C7 C8 C3 119.3(3) .
C7 C8 C9 122.0(3) .
C3 C8 C9 118.6(3) .
N1 C9 C8 115.7(3) .
N1 C9 H9A 108.3 .
C8 C9 H9A 108.3 .
N1 C9 H9B 108.3 .
C8 C9 H9B 108.3 .
H9A C9 H9B 107.4 .
N2 C10 C7 115.1(3) .
N2 C10 H10A 108.5 .
C7 C10 H10A 108.5 .
N2 C10 H10B 108.5 .
C7 C10 H10B 108.5 .
H10A C10 H10B 107.5 .
O3 C11 N3 126.2(3) .
O3 C11 N1 125.7(3) .
N3 C11 N1 108.1(3) .
O4 C12 N2 125.6(3) .
O4 C12 N4 125.5(3) .
N2 C12 N4 108.8(3) .
N1 C13 N2 113.7(2) .
N1 C13 C14 109.8(3) .
N2 C13 C14 113.3(3) .
N1 C13 C17 103.1(2) .
N2 C13 C17 102.3(2) .
C14 C13 C17 114.1(2) .
O6 C14 O5 126.1(3) .
O6 C14 C13 122.4(3) .
O5 C14 C13 111.5(3) .
C16 C15 O5 110.4(4) .
C16 C15 H15A 109.6 .
O5 C15 H15A 109.6 .
C16 C15 H15B 109.6 .
O5 C15 H15B 109.6 .
H15A C15 H15B 108.1 .
C15 C16 H16A 109.5 .
C15 C16 H16B 109.5 .
H16A C16 H16B 109.5 .
C15 C16 H16C 109.5 .
H16A C16 H16C 109.5 .
H16B C16 H16C 109.5 .
N4 C17 N3 114.6(3) .
N4 C17 C18 112.9(3) .
N3 C17 C18 109.9(3) .
N4 C17 C13 102.8(2) .
N3 C17 C13 102.2(2) .
C18 C17 C13 113.9(3) .
O8 C18 O7 125.9(4) .
O8 C18 C17 123.1(3) .
O7 C18 C17 111.0(3) .
C20 C19 O7 110.0(4) .
C20 C19 H19A 109.7 .
O7 C19 H19A 109.7 .
C20 C19 H19B 109.7 .
O7 C19 H19B 109.7 .
H19A C19 H19B 108.2 .
C19 C20 H20A 109.5 .
C19 C20 H20B 109.5 .
H20A C20 H20B 109.5 .
C19 C20 H20C 109.5 .
H20A C20 H20C 109.5 .
H20B C20 H20C 109.5 .
N3 C21 C22 113.0(3) .
N3 C21 H21A 109.0 .
C22 C21 H21A 109.0 .
N3 C21 H21B 109.0 .
C22 C21 H21B 109.0 .
H21A C21 H21B 107.8 .
C23 C22 C27 119.2(4) .
C23 C22 C21 119.7(4) .
C27 C22 C21 121.1(3) .
C24 C23 C22 120.6(4) .
C24 C23 H23 119.7 .
C22 C23 H23 119.7 .
C25 C24 C23 120.3(4) .
C25 C24 H24 119.8 .
C23 C24 H24 119.8 .
C24 C25 C26 119.6(4) .
C24 C25 H25 120.2 .
C26 C25 H25 120.2 .
C27 C26 C25 121.0(4) .
C27 C26 H26 119.5 .
C25 C26 H26 119.5 .
C26 C27 C22 119.3(3) .
C26 C27 C28 120.1(3) .
C22 C27 C28 120.6(3) .
N4 C28 C27 113.5(3) .
N4 C28 H28A 108.9 .
C27 C28 H28A 108.9 .
N4 C28 H28B 108.9 .
C27 C28 H28B 108.9 .
H28A C28 H28B 107.7 .
Cl1 C29 Cl2 112.8(3) .
Cl1 C29 Cl3 111.0(3) .
Cl2 C29 Cl3 110.5(3) .
Cl1 C29 H29 107.4 .
Cl2 C29 H29 107.4 .
Cl3 C29 H29 107.4 .
C11 N1 C13 112.1(3) .
C11 N1 C9 122.4(3) .
C13 N1 C9 121.3(3) .
C12 N2 C13 113.3(3) .
C12 N2 C10 124.3(3) .
C13 N2 C10 122.0(3) .
C11 N3 C17 113.0(3) .
C11 N3 C21 123.8(3) .
C17 N3 C21 121.8(3) .
C12 N4 C17 111.6(2) .
C12 N4 C28 122.0(3) .
C17 N4 C28 120.7(3) .
C3 O1 C1 117.8(3) .
C6 O2 C2 117.9(3) .
C14 O5 C15 117.3(3) .
C18 O7 C19 114.1(4) .
O2W O2W H2WA 109.5 2_655
O2W O2W H2WB 67(8) 2_655
H2WA O2W H2WB 112.2 .
H1WB O1W H1WA 110.1(18) .

loop_
_geom_bond_atom_site_label_1
_geom_bond_atom_site_label_2
_geom_bond_distance
_geom_bond_site_symmetry_2
C1 O1 1.417(5) .
C1 H1A 0.9600 .
C1 H1B 0.9600 .
C1 H1C 0.9600 .
C2 O2 1.412(5) .
C2 H2A 0.9600 .
C2 H2B 0.9600 .
C2 H2C 0.9600 .
C3 O1 1.371(4) .
C3 C4 1.386(5) .
C3 C8 1.398(5) .
C4 C5 1.381(6) .
C4 H4 0.9300 .
C5 C6 1.377(5) .
C5 H5 0.9300 .
C6 O2 1.378(4) .
C6 C7 1.406(5) .
C7 C8 1.392(5) .
C7 C10 1.510(4) .
C8 C9 1.521(5) .
C9 N1 1.461(4) .
C9 H9A 0.9700 .
C9 H9B 0.9700 .
C10 N2 1.466(4) .
C10 H10A 0.9700 .
C10 H10B 0.9700 .
C11 O3 1.216(4) .
C11 N3 1.367(4) .
C11 N1 1.373(4) .
C12 O4 1.223(4) .
C12 N2 1.350(4) .
C12 N4 1.374(4) .
C13 N1 1.435(4) .
C13 N2 1.438(4) .
C13 C14 1.550(4) .
C13 C17 1.581(4) .
C14 O6 1.179(4) .
C14 O5 1.312(4) .
C15 C16 1.433(8) .
C15 O5 1.472(5) .
C15 H15A 0.9700 .
C15 H15B 0.9700 .
C16 H16A 0.9600 .
C16 H16B 0.9600 .
C16 H16C 0.9600 .
C17 N4 1.443(4) .
C17 N3 1.443(4) .
C17 C18 1.543(5) .
C18 O8 1.189(4) .
C18 O7 1.290(5) .
C19 C20 1.407(5) .
C19 O7 1.470(6) .
C19 H19A 0.9700 .
C19 H19B 0.9700 .
C20 H20A 0.9600 .
C20 H20B 0.9600 .
C20 H20C 0.9600 .
C21 N3 1.460(4) .
C21 C22 1.510(5) .
C21 H21A 0.9700 .
C21 H21B 0.9700 .
C22 C23 1.392(5) .
C22 C27 1.396(5) .
C23 C24 1.384(6) .
C23 H23 0.9300 .
C24 C25 1.366(7) .
C24 H24 0.9300 .
C25 C26 1.390(6) .
C25 H25 0.9300 .
C26 C27 1.380(5) .
C26 H26 0.9300 .
C27 C28 1.515(5) .
C28 N4 1.469(4) .
C28 H28A 0.9700 .
C28 H28B 0.9700 .
C29 Cl1 1.725(5) .
C29 Cl2 1.734(4) .
C29 Cl3 1.741(5) .
C29 H29 0.9800 .
O2W O2W 1.15(2) 2_655
O2W H2WA 0.8200 .
O2W H2WB 0.854(11) .
O1W H1WB 0.849(10) .
O1W H1WA 0.847(10) .

loop_
_geom_hbond_atom_site_label_D
_geom_hbond_atom_site_label_H
_geom_hbond_atom_site_label_A
_geom_hbond_distance_DH
_geom_hbond_distance_HA
_geom_hbond_distance_DA
_geom_hbond_angle_DHA
_geom_hbond_site_symmetry_A
O2W H2WB O1W 0.854(11) 2.06(3) 2.890(15) 162(11) .
O1W H1WA O4 0.847(10) 2.010(13) 2.848(4) 170(5) .
O1W H1WB O3 0.849(10) 2.024(12) 2.864(4) 170(4) 8_756
C21 H21A O1W 0.97 2.60 3.524(5) 159.4 8_755

loop_
_geom_torsion_atom_site_label_1
_geom_torsion_atom_site_label_2
_geom_torsion_atom_site_label_3
_geom_torsion_atom_site_label_4
_geom_torsion
O1 C3 C4 C5 177.6(4)
C8 C3 C4 C5 -2.0(6)
C3 C4 C5 C6 0.9(6)
C4 C5 C6 O2 -177.9(4)
C4 C5 C6 C7 1.1(6)
C5 C6 C7 C8 -2.1(5)
O2 C6 C7 C8 177.1(3)
C5 C6 C7 C10 -178.3(3)
O2 C6 C7 C10 0.8(4)
C6 C7 C8 C3 1.0(5)
C10 C7 C8 C3 177.1(3)
C6 C7 C8 C9 -174.4(3)
C10 C7 C8 C9 1.7(5)
O1 C3 C8 C7 -178.6(3)
C4 C3 C8 C7 1.0(5)
O1 C3 C8 C9 -3.1(5)
C4 C3 C8 C9 176.5(3)
C7 C8 C9 N1 -56.6(4)
C3 C8 C9 N1 128.0(3)
C8 C7 C10 N2 53.8(4)
C6 C7 C10 N2 -130.1(3)
N1 C13 C14 O6 35.7(5)
N2 C13 C14 O6 164.1(4)
C17 C13 C14 O6 -79.4(4)
N1 C13 C14 O5 -146.5(3)
N2 C13 C14 O5 -18.2(4)
C17 C13 C14 O5 98.3(3)
N1 C13 C17 N4 126.1(2)
N2 C13 C17 N4 7.8(3)
C14 C13 C17 N4 -114.9(3)
N1 C13 C17 N3 7.0(3)
N2 C13 C17 N3 -111.3(3)
C14 C13 C17 N3 126.0(3)
N1 C13 C17 C18 -111.4(3)
N2 C13 C17 C18 130.3(3)
C14 C13 C17 C18 7.5(4)
N4 C17 C18 O8 -144.0(4)
N3 C17 C18 O8 -14.7(5)
C13 C17 C18 O8 99.3(4)
N4 C17 C18 O7 36.8(4)
N3 C17 C18 O7 166.2(3)
C13 C17 C18 O7 -79.9(4)
N3 C21 C22 C23 -118.8(4)
N3 C21 C22 C27 60.3(4)
C27 C22 C23 C24 -0.2(6)
C21 C22 C23 C24 178.8(4)
C22 C23 C24 C25 -0.1(7)
C23 C24 C25 C26 0.6(7)
C24 C25 C26 C27 -0.7(6)
C25 C26 C27 C22 0.3(6)
C25 C26 C27 C28 -179.6(4)
C23 C22 C27 C26 0.1(5)
C21 C22 C27 C26 -178.9(3)
C23 C22 C27 C28 -179.9(3)
C21 C22 C27 C28 1.0(5)
C26 C27 C28 N4 117.8(4)
C22 C27 C28 N4 -62.2(4)
O3 C11 N1 C13 -169.9(3)
N3 C11 N1 C13 12.4(3)
O3 C11 N1 C9 -12.9(5)
N3 C11 N1 C9 169.4(3)
N2 C13 N1 C11 98.0(3)
C14 C13 N1 C11 -133.9(3)
C17 C13 N1 C11 -12.0(3)
N2 C13 N1 C9 -59.3(4)
C14 C13 N1 C9 68.8(3)
C17 C13 N1 C9 -169.3(3)
C8 C9 N1 C11 -81.2(4)
C8 C9 N1 C13 73.8(4)
O4 C12 N2 C13 177.3(3)
N4 C12 N2 C13 -4.9(3)
O4 C12 N2 C10 4.2(5)
N4 C12 N2 C10 -178.0(3)
N1 C13 N2 C12 -112.6(3)
C14 C13 N2 C12 121.1(3)
C17 C13 N2 C12 -2.1(3)
N1 C13 N2 C10 60.7(4)
C14 C13 N2 C10 -65.6(4)
C17 C13 N2 C10 171.2(3)
C7 C10 N2 C12 98.1(4)
C7 C10 N2 C13 -74.5(4)
O3 C11 N3 C17 175.1(3)
N1 C11 N3 C17 -7.2(4)
O3 C11 N3 C21 8.4(5)
N1 C11 N3 C21 -173.9(3)
N4 C17 N3 C11 -110.5(3)
C18 C17 N3 C11 121.0(3)
C13 C17 N3 C11 -0.2(3)
N4 C17 N3 C21 56.5(4)
C18 C17 N3 C21 -71.9(4)
C13 C17 N3 C21 166.8(3)
C22 C21 N3 C11 88.4(4)
C22 C21 N3 C17 -77.2(4)
O4 C12 N4 C17 -171.5(3)
N2 C12 N4 C17 10.7(3)
O4 C12 N4 C28 -18.1(5)
N2 C12 N4 C28 164.1(3)
N3 C17 N4 C12 98.6(3)
C18 C17 N4 C12 -134.5(3)
C13 C17 N4 C12 -11.4(3)
N3 C17 N4 C28 -55.2(4)
C18 C17 N4 C28 71.7(4)
C13 C17 N4 C28 -165.2(3)
C27 C28 N4 C12 -74.5(4)
C27 C28 N4 C17 76.5(4)
C4 C3 O1 C1 -3.1(6)
C8 C3 O1 C1 176.5(3)
C5 C6 O2 C2 11.7(6)
C7 C6 O2 C2 -167.4(4)
O6 C14 O5 C15 -5.6(6)
C13 C14 O5 C15 176.7(3)
C16 C15 O5 C14 -97.5(6)
O8 C18 O7 C19 -5.3(7)
C17 C18 O7 C19 173.9(5)
C20 C19 O7 C18 -151.6(6)
